data_2300393
loop_
_publ_author_name
'Krebs, Frederik C.'
'J\/orgensen, Mikkel'
'Lebech, Bente'
'Frydenvang, Karla'

_publ_section_title
;
 A perdeuterated cryoprotectant for neutron studies and a demonstration of
 its use for neutron powder diffraction onL-(&#x2212;)-ephedrine
 hemihydrate
;
_journal_issue 2
_journal_name_full 'Journal of Applied Crystallography'
_journal_page_first 203
_journal_paper_doi 10.1107/S0021889800018987
_journal_volume 34
_journal_year 2001
_chemical_formula_sum 'C10 H16 N O1.5'
_chemical_formula_weight 174.24
_chemical_name_common 'L-(-)Ephedrine hemihydrate'
_chemical_name_systematic
; 
 (1R,2S)-(-)-2-(N-methylamino)-1-phenylpropan-1-ol hemihydrate
;
_space_group_IT_number 19
_symmetry_cell_setting orthorhombic
_symmetry_space_group_name_Hall 'P 2ac 2ab'
_symmetry_space_group_name_H-M 'P 21 21 21'
_atom_sites_solution_hydrogens geom
_atom_sites_solution_primary 'Simulated annealing'
_atom_sites_solution_secondary difmap
_audit_creation_method Manually
_cell_angle_alpha 90.00
_cell_angle_beta 90.00
_cell_angle_gamma 90.00
_cell_formula_units_Z 8
_cell_length_a 7.3105(12)
_cell_length_b 11.1878(6)
_cell_length_c 23.979(4)
_cell_measurement_temperature 6(1)
_cell_measurement_theta_max 70
_cell_measurement_theta_min 5
_cell_volume 1961.2(5)
_computing_cell_refinement 'PowderFit (Molecular Simulations)'
_computing_data_collection
;
TAS3 Multidetector diffractometer  
;
_computing_data_reduction 'PowderFit (Molecular Simulations)'
_computing_molecular_graphics 'SHELXTL (Sheldrick)'
_computing_publication_material 'XCIF (Sheldrick)'
_computing_structure_refinement 'PowderSolve (Molecular Simulations)'
_computing_structure_solution 'PowderSolve (Molecular Simulations)'
_diffrn_ambient_temperature 293(2)
_diffrn_measurement_device_type 'Multidetector diffractometer'
_diffrn_measurement_method powder
_diffrn_radiation_monochromator 'Germanium (511) wafers'
_diffrn_radiation_probe neutron
_diffrn_radiation_source 'RIS\/O DR3 Reactor'
_diffrn_radiation_type neutron
_diffrn_radiation_wavelength 1.54180
_diffrn_reflns_number 532
_diffrn_reflns_theta_max 70
_diffrn_reflns_theta_min 5
_exptl_absorpt_correction_type none
_exptl_crystal_colour colourless
_exptl_crystal_density_diffrn 1.179
_exptl_crystal_density_method 'not measured'
_exptl_crystal_description powder
_refine_ls_extinction_method none
_refine_ls_hydrogen_treatment fixed
_refine_ls_number_parameters 30
_refine_ls_number_reflns 532
_refine_ls_number_restraints 0
_reflns_number_gt 532
_reflns_number_total 532
_cod_data_source_file do0003sup1.cif
_cod_data_source_block neutron
_cod_original_sg_symbol_H-M P2(1)2(1)2(1)
_cod_database_code 2300393
_refine_ls_special_details 'Rigid Body Rietveld refinement'

loop_
_symmetry_equiv_pos_as_xyz
'x, y, z'
'-x+1/2, -y, z+1/2'
'-x, y+1/2, -z+1/2'
'x+1/2, -y+1/2, -z'

loop_
_atom_site_label
_atom_site_type_symbol
_atom_site_fract_x
_atom_site_fract_y
_atom_site_fract_z
_atom_site_U_iso_or_equiv
_atom_site_adp_type
_atom_site_occupancy
_atom_site_symmetry_multiplicity
_atom_site_calc_flag
N1A N 0.4038 0.1318 0.1987 0.003 Uiso 1 1 d
O1A O 0.0515 0.2594 0.2114 0.003 Uiso 1 1 d
C1A C -0.0975 0.3186 0.1075 0.003 Uiso 1 1 d
C2A C -0.1991 0.3402 0.0595 0.003 Uiso 1 1 d
C3A C -0.2231 0.2517 0.0203 0.003 Uiso 1 1 d
C4A C -0.1463 0.1408 0.0290 0.003 Uiso 1 1 d
C5A C -0.0444 0.1186 0.0767 0.003 Uiso 1 1 d
C6A C -0.0189 0.2075 0.1164 0.003 Uiso 1 1 d
C7A C 0.0965 0.1810 0.1671 0.003 Uiso 1 1 d
C8A C 0.3013 0.1871 0.1527 0.003 Uiso 1 1 d
C9A C 0.3666 0.3141 0.1428 0.003 Uiso 1 1 d
C10A C 0.5861 0.0893 0.1824 0.003 Uiso 1 1 d
N1 N 0.8893 0.6774 0.2027 0.003 Uiso 1 1 d
O1 O 0.5590 0.8109 0.2100 0.003 Uiso 1 1 d
C1 C 0.4097 0.8784 0.1101 0.003 Uiso 1 1 d
C2 C 0.3128 0.9112 0.0630 0.003 Uiso 1 1 d
C3 C 0.2760 0.8281 0.0219 0.003 Uiso 1 1 d
C4 C 0.3379 0.7126 0.0279 0.003 Uiso 1 1 d
C5 C 0.4384 0.6800 0.0746 0.003 Uiso 1 1 d
C6 C 0.4761 0.7626 0.1162 0.003 Uiso 1 1 d
C7 C 0.5880 0.7277 0.1664 0.003 Uiso 1 1 d
C8 C 0.7930 0.7162 0.1521 0.003 Uiso 1 1 d
C9 C 0.8756 0.8316 0.1303 0.003 Uiso 1 1 d
C10 C 1.0794 0.6410 0.1929 0.003 Uiso 1 1 d
O2 O 0.3091 0.9324 0.2469 0.003 Uiso 1 1 d
H1N H 0.8308 0.6147 0.2163 0.003 Uiso 1 1 d
H2N H 0.3419 0.0653 0.2107 0.003 Uiso 1 1 d
H1O H 0.5876 0.7711 0.2409 0.003 Uiso 1 1 d
H1OA H 0.0875 0.2229 0.2401 0.003 Uiso 1 1 d
H1W H 0.3914 0.8870 0.2341 0.003 Uiso 1 1 d
H2W H 0.2326 0.8862 0.2607 0.003 Uiso 1 1 d
H1 H 0.4339 0.9366 0.1386 0.003 Uiso 1 1 d
H2 H 0.2731 0.9942 0.0586 0.003 Uiso 1 1 d
H3 H 0.2055 0.8508 -0.0109 0.003 Uiso 1 1 d
H4 H 0.3102 0.6539 -0.0009 0.003 Uiso 1 1 d
H5 H 0.4833 0.5969 0.0790 0.003 Uiso 1 1 d
H7 H 0.5483 0.6506 0.1788 0.003 Uiso 1 1 d
H8 H 0.8034 0.6545 0.1231 0.003 Uiso 1 1 d
H1A H -0.0870 0.3808 0.1358 0.003 Uiso 1 1 d
H2A H -0.2551 0.4205 0.0540 0.003 Uiso 1 1 d
H3A H -0.2917 0.2646 -0.0125 0.003 Uiso 1 1 d
H4A H -0.1637 0.0784 0.0035 0.003 Uiso 1 1 d
H5A H 0.0041 0.0424 0.0850 0.003 Uiso 1 1 d
H7A H 0.0709 0.1019 0.1781 0.003 Uiso 1 1 d
H8A H 0.3212 0.1425 0.1168 0.003 Uiso 1 1 d
H92 H 1.0112 0.8367 0.1410 0.003 Uiso 1 1 d
H93 H 0.8094 0.8982 0.1449 0.003 Uiso 1 1 d
H91 H 0.8715 0.8350 0.0894 0.003 Uiso 1 1 d
H91A H 0.5049 0.3137 0.1340 0.003 Uiso 1 1 d
H92A H 0.3006 0.3507 0.1113 0.003 Uiso 1 1 d
H93A H 0.3521 0.3606 0.1748 0.003 Uiso 1 1 d
H101 H 1.0883 0.5880 0.1601 0.003 Uiso 1 1 d
H102 H 1.1222 0.5947 0.2244 0.003 Uiso 1 1 d
H103 H 1.1570 0.7139 0.1877 0.003 Uiso 1 1 d
H105 H 0.6832 0.1455 0.1977 0.003 Uiso 1 1 d
H106 H 0.5983 0.0835 0.1424 0.003 Uiso 1 1 d
H104 H 0.6142 0.0131 0.1978 0.003 Uiso 1 1 d

loop_
_atom_type_symbol
_atom_type_description
_atom_type_scat_dispersion_real
_atom_type_scat_dispersion_imag
_atom_type_scat_source
C C 0.0000 0.0000 'International Tables Vol C Table 4.4.4.1'
H H 0.0000 0.0000 'International Tables Vol C Table 4.4.4.1'
N N 0.0000 0.0000 'International Tables Vol C Table 4.4.4.1'
O O 0.0000 0.0000 'International Tables Vol C Table 4.4.4.1'

loop_
_geom_angle_atom_site_label_1
_geom_angle_atom_site_label_2
_geom_angle_atom_site_label_3
_geom_angle
C10A N1A C8A 113.5
C6A C1A C2A 120.3
C3A C2A C1A 120.5
C2A C3A C4A 119.5
C3A C4A C5A 120.3
C4A C5A C6A 120.6
C1A C6A C5A 118.8
C1A C6A C7A 122.1
C5A C6A C7A 119.1
O1A C7A C6A 110.7
O1A C7A C8A 111.5
C6A C7A C8A 110.8
N1A C8A C9A 110.5
N1A C8A C7A 108.0
C9A C8A C7A 112.5
C10 N1 C8 113.9
C2 C1 C6 120.8
C3 C2 C1 120.2
C4 C3 C2 119.6
C3 C4 C5 120.3
C6 C5 C4 120.6
C5 C6 C1 118.4
C5 C6 C7 120.6
C1 C6 C7 121.0
O1 C7 C6 109.8
O1 C7 C8 111.3
C6 C7 C8 111.8
N1 C8 C9 110.2
N1 C8 C7 107.9
C9 C8 C7 113.1

loop_
_geom_bond_atom_site_label_1
_geom_bond_atom_site_label_2
_geom_bond_distance
N1A C10A 1.4687
N1A C8A 1.4695
O1A C7A 1.4161
C1A C6A 1.3854
C1A C2A 1.3925
C2A C3A 1.3771
C3A C4A 1.3778
C4A C5A 1.3868
C5A C6A 1.3904
C6A C7A 1.5095
C7A C8A 1.5381
C8A C9A 1.5183
N1 C10 1.4663
N1 C8 1.4678
O1 C7 1.4158
C1 C2 1.3829
C1 C6 1.3902
C2 C3 1.3811
C3 C4 1.3765
C4 C5 1.3883
C5 C6 1.3870
C6 C7 1.5081
C7 C8 1.5429
C8 C9 1.5181

loop_
_geom_hbond_atom_site_label_D
_geom_hbond_atom_site_label_H
_geom_hbond_atom_site_label_A
_geom_hbond_distance_DH
_geom_hbond_distance_HA
_geom_hbond_distance_DA
_geom_hbond_angle_DHA
_geom_hbond_site_symmetry_A
N1 H1N O2 0.88 2.45 3.328 175.6 3_645
N1A H2N O2 0.92 1.74 2.606 156.7 1_545
O1 H1O N1A 0.89 2.13 2.979 160.2 3_655
O1A H1OA N1 0.84 1.47 2.296 164.7 3_645
O2 H1W O1 0.85 1.60 2.443 175.0 .
O2 H2W O1A 0.83 2.60 3.420 168.3 3
